data_7013182
loop_
_publ_author_name
'Kim, Yong-Joo'
'Han, Jin-Taek'
'Kang, Seok'
'Han, Won Seok'
'Lee, Soon W.'

_publ_section_title
;
 Reactivity of di(azido)bis(phosphine) complexes of Ni(ii), Pd(ii) and
 Pt(ii) toward organic isothiocyanates: synthesis, structures, and
 properties of bis(tetrazole-thiolato) and bis(isothiocyanato)
 complexes
;
_journal_issue 17
_journal_name_full 'Dalton Transactions'
_journal_page_first 3357
_journal_paper_doi 10.1039/b305341p
_journal_year 2003
_chemical_formula_sum 'C14 H28 N8 P2 Pd S2'
_chemical_formula_weight 540.90
_chemical_name_systematic
;
?
;
_space_group_IT_number 14
_symmetry_cell_setting monoclinic
_symmetry_space_group_name_Hall '-P 2ybc'
_symmetry_space_group_name_H-M 'P 1 21/c 1'
_atom_sites_solution_hydrogens geom
_atom_sites_solution_primary direct
_atom_sites_solution_secondary difmap
_audit_creation_method SHELXL-97
_cell_angle_alpha 90.00
_cell_angle_beta 96.749(10)
_cell_angle_gamma 90.00
_cell_formula_units_Z 2
_cell_length_a 12.015(2)
_cell_length_b 8.3887(4)
_cell_length_c 11.8788(9)
_cell_measurement_reflns_used 23
_cell_measurement_temperature 293(2)
_cell_measurement_theta_max 12.52
_cell_measurement_theta_min 7.05
_cell_volume 1189.0(2)
_computing_cell_refinement 'Siemens XSCANS'
_computing_data_collection 'Siemens XSCANS'
_computing_data_reduction 'Siemens SHELXTL'
_computing_molecular_graphics 'Siemens SHELXTL'
_computing_publication_material 'Siemens SHELXTL'
_computing_structure_refinement 'SHELXL-97 (Sheldrick, 1997)'
_computing_structure_solution 'SHELXS-97 (Sheldrick, 1990)'
_diffrn_ambient_temperature 293(2)
_diffrn_measured_fraction_theta_full 0.991
_diffrn_measured_fraction_theta_max 0.991
_diffrn_measurement_device 'Siemens P4'
_diffrn_measurement_method '\w scans'
_diffrn_radiation_monochromator graphite
_diffrn_radiation_source 'sealed tube'
_diffrn_radiation_type MoK\a
_diffrn_radiation_wavelength 0.71073
_diffrn_reflns_av_R_equivalents 0.0164
_diffrn_reflns_av_sigmaI/netI 0.0161
_diffrn_reflns_limit_h_max 14
_diffrn_reflns_limit_h_min -14
_diffrn_reflns_limit_k_max 0
_diffrn_reflns_limit_k_min -9
_diffrn_reflns_limit_l_max 0
_diffrn_reflns_limit_l_min -14
_diffrn_reflns_number 2186
_diffrn_reflns_theta_full 25.00
_diffrn_reflns_theta_max 25.00
_diffrn_reflns_theta_min 2.97
_diffrn_standards_interval_count 97
_diffrn_standards_number 3
_exptl_absorpt_coefficient_mu 1.107
_exptl_absorpt_correction_T_max 0.0536
_exptl_absorpt_correction_T_min 0.0319
_exptl_absorpt_correction_type empirical
_exptl_crystal_colour YELLOW
_exptl_crystal_density_diffrn 1.511
_exptl_crystal_density_method 'not measured'
_exptl_crystal_description BLOCK
_exptl_crystal_F_000 552
_exptl_crystal_size_max 0.62
_exptl_crystal_size_mid 0.60
_exptl_crystal_size_min 0.42
_refine_diff_density_max 0.487
_refine_diff_density_min -0.557
_refine_diff_density_rms 0.054
_refine_ls_extinction_coef 0.0021(7)
_refine_ls_extinction_expression Fc^*^=kFc[1+0.001xFc^2^\l^3^/sin(2\q)]^-1/4^
_refine_ls_extinction_method SHELXL
_refine_ls_goodness_of_fit_ref 1.042
_refine_ls_hydrogen_treatment mixed
_refine_ls_matrix_type full
_refine_ls_number_parameters 125
_refine_ls_number_reflns 2075
_refine_ls_number_restraints 0
_refine_ls_restrained_S_all 1.042
_refine_ls_R_factor_all 0.0271
_refine_ls_R_factor_gt 0.0263
_refine_ls_shift/su_max 0.004
_refine_ls_shift/su_mean 0.000
_refine_ls_structure_factor_coef Fsqd
_refine_ls_weighting_details 'calc w=1/[\s^2^(Fo^2^)+(0.0409P)^2^+0.5467P] where P=(Fo^2^+2Fc^2^)/3'
_refine_ls_weighting_scheme calc
_refine_ls_wR_factor_gt 0.0723
_refine_ls_wR_factor_ref 0.0731
_reflns_number_gt 1997
_reflns_number_total 2075
_reflns_threshold_expression >2sigma(I)
_cod_data_source_file b305341p.txt
_cod_data_source_block 2sallyl
_cod_depositor_comments
;
The following automatic conversions were performed:
'_symmetry_cell_setting' value 'Monoclinic' changed to 'monoclinic'
according to '/home/saulius/struct/CIF-dictionaries/cif_core.dic'
dictionary named 'cif_core.dic' version 2.4.1 from 2010-06-29.

Automatic conversion script
Id: cif_fix_enum 1527 2010-12-29 10:47:43Z saulius 
;
_cod_original_cell_volume 1188.9(2)
_cod_original_sg_symbol_H-M 'P2(1)/c  '
_cod_database_code 7013182

loop_
_symmetry_equiv_pos_as_xyz
'x, y, z'
'-x, y+1/2, -z+1/2'
'-x, -y, -z'
'x, -y-1/2, z-1/2'

loop_
_atom_site_label
_atom_site_type_symbol
_atom_site_fract_x
_atom_site_fract_y
_atom_site_fract_z
_atom_site_U_iso_or_equiv
_atom_site_adp_type
_atom_site_occupancy
_atom_site_symmetry_multiplicity
_atom_site_calc_flag
_atom_site_refinement_flags
_atom_site_disorder_assembly
_atom_site_disorder_group
Pd1 Pd 0.0000 0.0000 0.0000 0.04504(13) Uani 1 2 d S . .
P1 P -0.10050(6) 0.14991(8) 0.11794(6) 0.05423(18) Uani 1 1 d . . .
S1 S 0.13684(6) 0.19991(8) 0.02192(6) 0.05873(19) Uani 1 1 d . . .
N1 N 0.33869(19) 0.1683(3) 0.1481(2) 0.0677(6) Uani 1 1 d . . .
N2 N 0.3967(2) 0.0638(4) 0.2191(2) 0.0863(8) Uani 1 1 d . . .
N3 N 0.3315(3) -0.0542(4) 0.2291(3) 0.0868(8) Uani 1 1 d . . .
N4 N 0.2310(2) -0.0327(3) 0.1655(2) 0.0696(7) Uani 1 1 d . . .
C1 C -0.1429(3) 0.3395(3) 0.0544(3) 0.0738(8) Uani 1 1 d . . .
H1A H -0.1854 0.3219 -0.0182 0.089 Uiso 1 1 calc R . .
H1B H -0.0775 0.4016 0.0448 0.089 Uiso 1 1 calc R . .
H1C H -0.1882 0.3957 0.1027 0.089 Uiso 1 1 calc R . .
C2 C -0.0221(3) 0.2002(5) 0.2521(2) 0.0812(9) Uani 1 1 d . . .
H2A H 0.0033 0.1043 0.2910 0.097 Uiso 1 1 calc R . .
H2B H -0.0692 0.2587 0.2973 0.097 Uiso 1 1 calc R . .
H2C H 0.0414 0.2644 0.2393 0.097 Uiso 1 1 calc R . .
C3 C -0.2284(3) 0.0681(4) 0.1607(3) 0.0862(10) Uani 1 1 d . . .
H3A H -0.2780 0.0388 0.0946 0.103 Uiso 1 1 calc R . .
H3B H -0.2641 0.1465 0.2031 0.103 Uiso 1 1 calc R . .
H3C H -0.2111 -0.0245 0.2070 0.103 Uiso 1 1 calc R . .
C4 C 0.2369(2) 0.1070(3) 0.1143(2) 0.0536(6) Uani 1 1 d . . .
C5 C 0.3902(3) 0.3139(4) 0.1102(3) 0.0855(10) Uani 1 1 d . . .
H5A H 0.4483 0.3494 0.1685 0.103 Uiso 1 1 calc R . .
H5B H 0.3340 0.3972 0.0989 0.103 Uiso 1 1 calc R . .
C6 C 0.4398(4) 0.2880(7) 0.0030(5) 0.1252(18) Uani 1 1 d . . .
H6 H 0.3863 0.2965 -0.0600 0.150 Uiso 1 1 calc R . .
C7 C 0.5201(8) 0.2624(13) -0.0203(7) 0.259(6) Uani 1 1 d . . .
H7A H 0.5809 0.2510 0.0352 0.311 Uiso 1 1 calc R . .
H7B H 0.5300 0.2512 -0.0964 0.311 Uiso 1 1 calc R . .

loop_
_atom_site_aniso_label
_atom_site_aniso_U_11
_atom_site_aniso_U_22
_atom_site_aniso_U_33
_atom_site_aniso_U_23
_atom_site_aniso_U_13
_atom_site_aniso_U_12
Pd1 0.04514(18) 0.04265(18) 0.04649(18) -0.00427(9) 0.00191(11) -0.00199(9)
P1 0.0599(4) 0.0506(4) 0.0526(3) -0.0058(3) 0.0086(3) 0.0036(3)
S1 0.0558(4) 0.0491(4) 0.0689(4) 0.0020(3) -0.0025(3) -0.0079(3)
N1 0.0584(13) 0.0769(16) 0.0648(13) 0.0037(12) -0.0053(10) -0.0168(11)
N2 0.0701(16) 0.107(2) 0.0764(17) 0.0165(17) -0.0145(13) -0.0075(17)
N3 0.0818(19) 0.097(2) 0.0776(18) 0.0284(17) -0.0073(15) -0.0067(17)
N4 0.0703(16) 0.0709(15) 0.0660(15) 0.0166(12) 0.0019(12) -0.0131(13)
C1 0.091(2) 0.0562(16) 0.0754(18) 0.0019(14) 0.0142(16) 0.0163(15)
C2 0.094(2) 0.091(2) 0.0571(16) -0.0175(15) 0.0007(15) 0.0173(19)
C3 0.083(2) 0.079(2) 0.105(3) -0.010(2) 0.043(2) -0.0030(18)
C4 0.0529(13) 0.0588(14) 0.0487(12) -0.0016(11) 0.0045(10) -0.0088(11)
C5 0.0706(19) 0.079(2) 0.104(3) 0.0020(19) -0.0009(18) -0.0275(17)
C6 0.112(4) 0.147(5) 0.119(4) 0.015(3) 0.024(3) -0.056(3)
C7 0.286(11) 0.362(13) 0.145(6) 0.070(8) 0.084(7) 0.210(11)

loop_
_atom_type_symbol
_atom_type_description
_atom_type_scat_dispersion_real
_atom_type_scat_dispersion_imag
_atom_type_scat_source
C C 0.0033 0.0016 'International Tables Vol C Tables 4.2.6.8 and 6.1.1.4'
H H 0.0000 0.0000 'International Tables Vol C Tables 4.2.6.8 and 6.1.1.4'
N N 0.0061 0.0033 'International Tables Vol C Tables 4.2.6.8 and 6.1.1.4'
P P 0.1023 0.0942 'International Tables Vol C Tables 4.2.6.8 and 6.1.1.4'
S S 0.1246 0.1234 'International Tables Vol C Tables 4.2.6.8 and 6.1.1.4'
Pd Pd -0.9988 1.0072 'International Tables Vol C Tables 4.2.6.8 and 6.1.1.4'

loop_
_geom_angle_atom_site_label_1
_geom_angle_atom_site_label_2
_geom_angle_atom_site_label_3
_geom_angle
_geom_angle_site_symmetry_1
_geom_angle_site_symmetry_3
_geom_angle_publ_flag
P1 Pd1 P1 180.00(3) . 3 ?
P1 Pd1 S1 92.68(3) . 3 ?
P1 Pd1 S1 87.32(3) 3 3 ?
P1 Pd1 S1 87.32(3) . . ?
P1 Pd1 S1 92.68(3) 3 . ?
S1 Pd1 S1 180.0 3 . ?
C2 P1 C1 104.80(17) . . ?
C2 P1 C3 102.33(19) . . ?
C1 P1 C3 104.13(17) . . ?
C2 P1 Pd1 113.88(11) . . ?
C1 P1 Pd1 111.41(11) . . ?
C3 P1 Pd1 118.85(12) . . ?
C4 S1 Pd1 100.14(9) . . ?
C4 N1 N2 108.8(2) . . ?
C4 N1 C5 129.1(3) . . ?
N2 N1 C5 121.8(2) . . ?
N3 N2 N1 106.5(3) . . ?
N2 N3 N4 111.1(3) . . ?
C4 N4 N3 106.3(2) . . ?
N4 C4 N1 107.3(2) . . ?
N4 C4 S1 128.5(2) . . ?
N1 C4 S1 124.2(2) . . ?
N1 C5 C6 111.6(3) . . ?
C7 C6 C5 136.5(8) . . ?

loop_
_geom_bond_atom_site_label_1
_geom_bond_atom_site_label_2
_geom_bond_distance
_geom_bond_site_symmetry_2
_geom_bond_publ_flag
Pd1 P1 2.3237(7) . ?
Pd1 P1 2.3237(7) 3 ?
Pd1 S1 2.3415(7) 3 ?
Pd1 S1 2.3415(7) . ?
P1 C2 1.803(3) . ?
P1 C1 1.808(3) . ?
P1 C3 1.810(3) . ?
S1 C4 1.717(3) . ?
N1 C4 1.343(3) . ?
N1 N2 1.352(4) . ?
N1 C5 1.464(4) . ?
N2 N3 1.276(4) . ?
N3 N4 1.359(4) . ?
N4 C4 1.326(4) . ?
C5 C6 1.484(6) . ?
C6 C7 1.057(8) . ?
